data_1518090
loop_
_publ_author_name
'Efremov, V. A.'
'Melnikov, P. P.'
'Komissarova, L. N.'

_publ_section_title
;
 Sur de nouveaux composes de type glaserite
;
_journal_name_full 'Revue de Chimie Minerale'
_journal_page_first 666
_journal_page_last 675
_journal_volume 22
_journal_year 1985
_chemical_formula_sum 'Cs Ho K2 O8 P2'
_chemical_formula_weight 565.98
_space_group_IT_number 12
_symmetry_cell_setting monoclinic
_symmetry_Int_Tables_number 12
_symmetry_space_group_name_Hall '-C 2y'
_symmetry_space_group_name_H-M 'C 1 2/m 1'
_cell_angle_alpha 90
_cell_angle_beta 90.00(5)
_cell_angle_gamma 90
_cell_formula_units_Z 2
_cell_length_a 9.803(6)
_cell_length_b 5.660(4)
_cell_length_c 8.096(9)
_cell_volume 449.2(7)
_diffrn_ambient_temperature 293
_diffrn_radiation_probe x-ray
_diffrn_radiation_type MoK\a
_diffrn_radiation_wavelength 0.71069
_exptl_absorpt_coefficient_mu 14.096
_exptl_crystal_density_diffrn 4.185
_exptl_crystal_F_000 508
_refine_ls_number_reflns 1555
_refine_ls_R_factor_gt 0.028
_cod_data_source_file RCM-1985-22-666-675-3.cif
_cod_data_source_block K2CsHo
_cod_original_sg_symbol_H-M 'C 2/m'
_cod_database_code 1518090

loop_
_symmetry_equiv_pos_site_id
_symmetry_equiv_pos_as_xyz
1 x,y,z
2 -x,y,-z
3 -x,-y,-z
4 x,-y,z
5 1/2+x,1/2+y,z
6 1/2-x,1/2+y,-z
7 1/2-x,1/2-y,-z
8 1/2+x,1/2-y,z

loop_
_atom_site_label
_atom_site_type_symbol
_atom_site_thermal_displace_type
_atom_site_fract_x
_atom_site_fract_y
_atom_site_fract_z
_atom_site_occupancy
_atom_site_U_iso_or_equiv
Ho1 Ho Uiso 0.00000 0.00000 0.00000 1.000 0.0127
P1 P Uiso 0.16650 0.50000 0.22490 1.000 0.0127
O1 O Uiso 0.16650 0.50000 0.41420 1.000 0.0127
O2 O Uiso 0.31490 0.50000 0.16290 1.000 0.0127
O3 O Uiso 0.09300 0.27660 0.16090 1.000 0.0127
Cs1 Cs Uiso 0.00000 0.00000 0.50000 1.000 0.0127
K1 K Uiso 0.33333 0.00000 0.25820 1.000 0.0127

loop_
_atom_type_symbol
_atom_type_description
_atom_type_scat_dispersion_real
_atom_type_scat_dispersion_imag
_atom_type_scat_source
Cs Cs -0.3680 2.1192 ' International Tables Vol C Tables 4.2.6.8 and 6.1.1.4'
Ho Ho -0.2175 4.6783 ' International Tables Vol C Tables 4.2.6.8 and 6.1.1.4'
K K 0.2009 0.2494 ' International Tables Vol C Tables 4.2.6.8 and 6.1.1.4'
O O 0.0106 0.0060 ' International Tables Vol C Tables 4.2.6.8 and 6.1.1.4'
P P 0.1023 0.0942 ' International Tables Vol C Tables 4.2.6.8 and 6.1.1.4'

loop_
_geom_angle_atom_site_label_1
_geom_angle_atom_site_label_2
_geom_angle_atom_site_label_3
_geom_angle
_geom_angle_site_symmetry_1
_geom_angle_site_symmetry_3
_geom_angle_publ_flag
O3 Ho1 O3 90.89 . 2_555 yes
O3 Ho1 O3 180.00 . 3_555 yes
O3 Ho1 O3 89.11 . 4_555 yes
O2 Ho1 O3 89.27 5_445 . yes
O2 Ho1 O3 90.73 6_545 . yes
O3 Ho1 O3 89.11 2_555 3_555 yes
O3 Ho1 O3 180.00 2_555 4_555 yes
O2 Ho1 O3 90.73 5_445 2_555 yes
O2 Ho1 O3 89.27 6_545 2_555 yes
O3 Ho1 O3 90.89 3_555 4_555 yes
O2 Ho1 O3 90.73 5_445 3_555 yes
O2 Ho1 O3 89.27 6_545 3_555 yes
O2 Ho1 O3 89.27 5_445 4_555 yes
O2 Ho1 O3 90.73 6_545 4_555 yes
O2 Ho1 O2 180.00 5_445 6_545 yes
O1 P1 O2 109.04(5) . . yes
O1 P1 O3 109.60 . . yes
O1 P1 O3 109.60 . 4_565 yes
O2 P1 O3 109.36 . . yes
O2 P1 O3 109.36 . 4_565 yes
O3 P1 O3 109.87 . 4_565 yes
Ho1 O2 P1 163.03(5) 5_555 . yes
Ho1 O3 P1 163.87 . . yes

loop_
_geom_bond_atom_site_label_1
_geom_bond_atom_site_label_2
_geom_bond_distance
_geom_bond_site_symmetry_2
_geom_bond_publ_flag
Ho1 O3 2.2314 . yes
Ho1 O3 2.2314 2_555 yes
Ho1 O3 2.2314 3_555 yes
Ho1 O3 2.2314 4_555 yes
Ho1 O2 2.243(2) 5_445 yes
Ho1 O2 2.243(2) 6_545 yes
P1 O1 1.5326(17) . yes
P1 O2 1.5389(17) . yes
P1 O3 1.5448 . yes
P1 O3 1.5448 4_565 yes
